data_4504276
loop_
_publ_author_name
'Marivel, Samipillai'
'Shimpi, Manishkumar R.'
'Pedireddi, Venkateswara Rao'

_publ_section_title
;
 Novel Supramolecular Assemblies of Coordination Polymers of Zn(II) and
 Bis(4-nitrophenyl)phosphoric Acid with Some Aza-Donor Compounds
;
_journal_issue 9
_journal_name_full 'Crystal Growth &amp; Design'
_journal_page_first 1791
_journal_paper_doi 10.1021/cg070194v
_journal_volume 7
_journal_year 2007
_chemical_formula_moiety '[4(C12 H8 N2 O8 P1) Zn2, 2(C13 H14 N2)]'
_chemical_formula_sum 'C74 H60 N12 O32 P4 Zn2'
_chemical_formula_weight 1883.96
_chemical_name_systematic
; 
 4,4'-Trimethylenedipyridine-Bis[Di-(4-nitrophenyl)phosphato]
Zinc(II) complex 
;
_space_group_IT_number 2
_symmetry_cell_setting triclinic
_symmetry_space_group_name_Hall '-P 1'
_symmetry_space_group_name_H-M 'P -1'
_atom_sites_solution_hydrogens geom
_atom_sites_solution_primary direct
_atom_sites_solution_secondary difmap
_audit_creation_method SHELXL-97
_cell_angle_alpha 98.86(1)
_cell_angle_beta 92.60(1)
_cell_angle_gamma 94.44(1)
_cell_formula_units_Z 2
_cell_length_a 10.727(3)
_cell_length_b 16.014(4)
_cell_length_c 23.426(6)
_cell_measurement_temperature 298(2)
_cell_volume 3957.5(18)
_computing_cell_refinement SMART
_computing_data_collection SMART
_computing_data_reduction SAINTPLUS
_computing_structure_refinement 'SHELXTL (Sheldrick, 1997)'
_computing_structure_solution 'SHELXTL (Sheldrick, 1990)'
_diffrn_ambient_temperature 298(2)
_diffrn_measured_fraction_theta_full 0.998
_diffrn_measured_fraction_theta_max 0.998
_diffrn_measurement_device_type 'Bruker APEX CCD-Area detector'
_diffrn_measurement_method SMART
_diffrn_radiation_monochromator graphite
_diffrn_radiation_source 'fine-focus sealed tube'
_diffrn_radiation_type MoK\a
_diffrn_radiation_wavelength 0.71073
_diffrn_reflns_av_R_equivalents 0.0463
_diffrn_reflns_av_sigmaI/netI 0.0810
_diffrn_reflns_limit_h_max 12
_diffrn_reflns_limit_h_min -12
_diffrn_reflns_limit_k_max 19
_diffrn_reflns_limit_k_min -19
_diffrn_reflns_limit_l_max 27
_diffrn_reflns_limit_l_min -27
_diffrn_reflns_number 38588
_diffrn_reflns_theta_full 25.00
_diffrn_reflns_theta_max 25.00
_diffrn_reflns_theta_min 1.29
_exptl_absorpt_coefficient_mu 0.785
_exptl_absorpt_correction_type empirical
_exptl_absorpt_process_details '(SADABS; Sheldrick, 1996)'
_exptl_crystal_colour Red
_exptl_crystal_density_diffrn 1.581
_exptl_crystal_density_method 'not measured'
_exptl_crystal_description Needle
_exptl_crystal_F_000 1928
_exptl_crystal_size_max 0.30
_exptl_crystal_size_mid 0.25
_exptl_crystal_size_min 0.20
_refine_diff_density_max 0.549
_refine_diff_density_min -0.550
_refine_diff_density_rms 0.158
_refine_ls_extinction_method none
_refine_ls_goodness_of_fit_ref 0.916
_refine_ls_hydrogen_treatment mixed
_refine_ls_matrix_type full
_refine_ls_number_parameters 1193
_refine_ls_number_reflns 13891
_refine_ls_number_restraints 0
_refine_ls_restrained_S_all 0.916
_refine_ls_R_factor_all 0.0947
_refine_ls_R_factor_gt 0.0472
_refine_ls_shift/su_max 0.003
_refine_ls_shift/su_mean 0.000
_refine_ls_structure_factor_coef Fsqd
_refine_ls_weighting_details 'calc w=1/[\s^2^(Fo^2^)+(0.0569P)^2^+0.0000P] where P=(Fo^2^+2Fc^2^)/3'
_refine_ls_weighting_scheme calc
_refine_ls_wR_factor_gt 0.0973
_refine_ls_wR_factor_ref 0.1339
_reflns_number_gt 8138
_reflns_number_total 13891
_reflns_threshold_expression >2sigma(I)
_cod_data_source_file cg070194vsi20070227_085256.cif
_cod_data_source_block 1d
_cod_depositor_comments
;
The following automatic conversions were performed:

'_symmetry_cell_setting' value 'Triclinic' changed to 'triclinic'
according to /home/saulius/struct/CIF-dictionaries/cif_core.dic
dictionary named 'cif_core.dic' version 2.4.1 from 2010-06-29.

Automatic conversion script
Id: cif_fix_values 1715 2011-07-08 13:25:40Z adriana 
;
_cod_original_cell_volume 3957.5(2)
_cod_original_sg_symbol_H-M P-1
_cod_database_code 4504276

loop_
_symmetry_equiv_pos_as_xyz
'x, y, z'
'-x, -y, -z'

loop_
_atom_site_label
_atom_site_type_symbol
_atom_site_fract_x
_atom_site_fract_y
_atom_site_fract_z
_atom_site_U_iso_or_equiv
_atom_site_adp_type
_atom_site_occupancy
_atom_site_symmetry_multiplicity
_atom_site_calc_flag
_atom_site_refinement_flags
Zn1 Zn 0.5000 0.5000 1.0000 0.02955(18) Uani 1 2 d S
Zn2 Zn 0.24748(4) 0.00284(3) 0.49578(2) 0.03222(14) Uani 1 1 d .
Zn3 Zn 0.0000 -0.5000 0.0000 0.02754(17) Uani 1 2 d S
P1 P 0.24942(10) 0.43982(7) 1.07350(5) 0.0295(3) Uani 1 1 d .
P2 P 0.26144(10) 0.57816(7) 0.92711(5) 0.0297(3) Uani 1 1 d .
P3 P 0.48604(10) -0.12501(7) 0.52437(5) 0.0339(3) Uani 1 1 d .
P4 P 0.00012(10) 0.12669(7) 0.47659(5) 0.0324(3) Uani 1 1 d .
O1 O 0.2987(3) 0.34657(18) 1.06748(13) 0.0433(8) Uani 1 1 d .
O2 O 0.2309(3) 0.67552(18) 0.92997(13) 0.0431(8) Uani 1 1 d .
O3 O 0.2769(3) 0.54420(19) 0.85935(12) 0.0430(8) Uani 1 1 d .
O4 O 0.2334(3) 0.46453(19) 1.14159(12) 0.0413(8) Uani 1 1 d .
O5 O 0.1472(2) 0.53524(17) 0.94545(12) 0.0348(7) Uani 1 1 d .
O6 O 0.1210(2) 0.43480(16) 1.04697(11) 0.0331(7) Uani 1 1 d .
O7 O 0.3867(2) 0.57439(17) 0.95404(12) 0.0373(7) Uani 1 1 d .
O8 O 0.3531(2) 0.49473(17) 1.05629(12) 0.0345(7) Uani 1 1 d .
O9 O -0.0331(3) 0.15932(19) 0.41663(13) 0.0421(8) Uani 1 1 d .
O10 O -0.1222(2) 0.10334(17) 0.49868(12) 0.0399(8) Uani 1 1 d .
O11 O 0.3820(2) 0.10450(17) 0.48603(12) 0.0387(7) Uani 1 1 d .
O12 O 0.0969(2) 0.06632(17) 0.46760(12) 0.0373(7) Uani 1 1 d .
O13 O 0.4269(3) -0.20160(18) 0.47662(14) 0.0490(9) Uani 1 1 d .
O14 O 0.0686(2) 0.20800(18) 0.51780(13) 0.0414(8) Uani 1 1 d .
O15 O 0.3939(2) -0.06117(17) 0.52754(13) 0.0406(8) Uani 1 1 d .
O16 O 0.4928(3) -0.1666(2) 0.58237(14) 0.0589(10) Uani 1 1 d .
O11A O 0.3965(6) 0.2568(4) 0.2612(3) 0.140(2) Uani 1 1 d .
O12A O 0.2804(6) 0.1678(7) 0.2010(3) 0.222(5) Uani 1 1 d .
O21 O -0.1597(4) 0.5598(2) 0.55919(17) 0.0774(12) Uani 1 1 d .
O22 O 0.0055(4) 0.5856(2) 0.61618(18) 0.0819(13) Uani 1 1 d .
O31 O 0.6528(4) -0.5535(2) 0.44358(17) 0.0767(12) Uani 1 1 d .
O32 O 0.4835(4) -0.5827(2) 0.38876(17) 0.0742(12) Uani 1 1 d .
O41 O 0.1069(6) -0.2613(4) 0.7572(3) 0.174(3) Uani 1 1 d .
O42 O 0.1612(6) -0.1316(5) 0.7930(2) 0.144(3) Uani 1 1 d .
O51 O -0.1370(6) 0.3537(4) 0.6820(2) 0.149(3) Uani 1 1 d .
O52 O -0.1923(5) 0.4821(5) 0.6867(2) 0.138(3) Uani 1 1 d .
O61 O 0.5244(6) 1.0227(3) 0.9167(3) 0.152(3) Uani 1 1 d .
O62 O 0.5209(6) 0.9631(4) 0.8281(3) 0.158(3) Uani 1 1 d .
O71 O -0.0346(7) 0.0226(4) 1.0996(4) 0.183(4) Uani 1 1 d .
O72 O 0.1009(6) -0.0310(3) 1.0473(3) 0.150(3) Uani 1 1 d .
O81 O 0.6605(5) 0.6539(4) 1.3146(2) 0.121(2) Uani 1 1 d .
O82 O 0.6846(4) 0.5240(4) 1.32409(19) 0.112(2) Uani 1 1 d .
N1 N 0.3019(7) 0.2063(6) 0.2477(3) 0.119(3) Uani 1 1 d .
N2 N -0.0646(4) 0.5380(3) 0.58094(19) 0.0555(11) Uani 1 1 d .
N3 N 0.5567(4) -0.5331(3) 0.42182(18) 0.0536(11) Uani 1 1 d .
N4 N 0.1657(6) -0.1949(5) 0.7573(3) 0.099(2) Uani 1 1 d .
N5 N -0.1236(6) 0.4291(6) 0.7000(2) 0.102(2) Uani 1 1 d .
N6 N 0.5007(6) 0.9628(4) 0.8795(4) 0.108(2) Uani 1 1 d .
N7 N 0.0542(8) 0.0292(4) 1.0731(3) 0.116(3) Uani 1 1 d .
N8 N 0.6312(5) 0.5779(5) 1.3037(2) 0.0852(19) Uani 1 1 d .
N11 N 0.0440(3) -0.3835(2) 0.05823(15) 0.0311(8) Uani 1 1 d .
N12 N 0.2635(3) -0.0486(2) 0.40515(15) 0.0371(9) Uani 1 1 d .
N13 N 0.2340(3) 0.0646(2) 0.58367(14) 0.0348(9) Uani 1 1 d .
N14 N 0.4304(3) 0.3819(2) 0.94697(14) 0.0331(8) Uani 1 1 d .
C1A C 0.0923(4) -0.2289(3) 0.1339(2) 0.0424(12) Uani 1 1 d .
C1B C 0.0609(4) -0.3796(3) 0.11544(19) 0.0369(11) Uani 1 1 d .
H1B H 0.0533 -0.4303 0.1302 0.036(12) Uiso 1 1 d R
C1C C 0.2902(4) 0.0032(3) 0.3668(2) 0.0448(12) Uani 1 1 d .
H1C H 0.2982 0.0609 0.3802 0.038(12) Uiso 1 1 d R
C1D C 0.0776(4) -0.2324(3) 0.0742(2) 0.0436(12) Uani 1 1 d .
H1D H 0.0830 -0.1824 0.0588 0.049(13) Uiso 1 1 d R
C1E C 0.2715(4) -0.1636(3) 0.3270(2) 0.0518(13) Uani 1 1 d .
H1E H 0.2618 -0.2218 0.3149 0.050(14) Uiso 1 1 d R
C1G C 0.1131(5) -0.1432(3) 0.1741(2) 0.0554(14) Uani 1 1 d .
H42A H 0.0562 -0.1066 0.1691 0.09(2) Uiso 1 1 d R
H42B H 0.1052 -0.1605 0.2143 0.073(17) Uiso 1 1 d R
C1I C 0.2528(4) -0.1313(3) 0.3839(2) 0.0441(12) Uani 1 1 d .
H1I H 0.2332 -0.1682 0.4092 0.027(11) Uiso 1 1 d R
C1J C 0.0851(4) -0.3049(3) 0.1536(2) 0.0452(12) Uani 1 1 d .
H15B H 0.0977 -0.3057 0.1930 0.053(14) Uiso 1 1 d R
C1K C 0.3007(4) -0.1098(3) 0.2881(2) 0.0445(12) Uani 1 1 d .
C1L C 0.3270(5) -0.1412(4) 0.2258(2) 0.0612(15) Uani 1 1 d .
H13D H 0.4054 -0.1524 0.2184 0.13(3) Uiso 1 1 d R
H20B H 0.3043 -0.2100 0.2175 0.075(17) Uiso 1 1 d R
C1M C 0.2473(5) -0.1083(3) 0.1809(2) 0.0668(16) Uani 1 1 d .
H3A H 0.2801 -0.1089 0.1412 0.10(2) Uiso 1 1 d R
H3B H 0.2469 -0.0424 0.1945 0.052(13) Uiso 1 1 d R
C1N C 0.3092(4) -0.0247(3) 0.3095(2) 0.0471(12) Uani 1 1 d .
H51A H 0.3268 0.0141 0.2849 0.043(13) Uiso 1 1 d R
C1O C 0.0541(4) -0.3096(3) 0.0387(2) 0.0378(11) Uani 1 1 d .
H1O H 0.0372 -0.3111 0.0043 0.009(10) Uiso 1 1 d R
C2A C 0.2553(4) 0.2879(3) 0.90495(18) 0.0380(11) Uani 1 1 d .
H2A H 0.1699 0.2796 0.8953 0.058(15) Uiso 1 1 d R
C2B C 0.3388(4) 0.0970(3) 0.6152(2) 0.0452(12) Uani 1 1 d .
H2B H 0.4140 0.0952 0.5972 0.046(13) Uiso 1 1 d R
C2C C 0.4563(4) 0.2388(3) 0.90470(19) 0.0441(12) Uani 1 1 d .
H15A H 0.5096 0.1973 0.8944 0.054(14) Uiso 1 1 d R
C2D C 0.2690(5) 0.1345(3) 0.8655(2) 0.0557(14) Uani 1 1 d .
H14B H 0.1815 0.1306 0.8744 0.10(2) Uiso 1 1 d R
H14C H 0.3102 0.0932 0.8842 0.077(18) Uiso 1 1 d R
C2E C 0.5030(4) 0.3183(3) 0.93199(19) 0.0413(11) Uani 1 1 d .
H13A H 0.5885 0.3280 0.9417 0.057(14) Uiso 1 1 d R
C2F C 0.3408(5) 0.1340(3) 0.6720(2) 0.0523(13) Uani 1 1 d .
H45A H 0.4159 0.1547 0.6922 0.045(13) Uiso 1 1 d R
C2G C 0.3085(4) 0.3654(3) 0.93251(18) 0.0356(11) Uani 1 1 d .
H17A H 0.2569 0.4088 0.9424 0.024(10) Uiso 1 1 d R
C2H C 0.1225(5) 0.1072(3) 0.6674(2) 0.0517(13) Uani 1 1 d .
H38A H 0.0512 0.1204 0.6836 0.047(14) Uiso 1 1 d R
C2I C 0.3292(4) 0.2214(3) 0.89141(18) 0.0388(11) Uani 1 1 d .
C2J C 0.2785(5) 0.1112(3) 0.8013(2) 0.0596(15) Uani 1 1 d .
H30A H 0.2414 0.0544 0.7879 0.09(2) Uiso 1 1 d R
H30B H 0.3719 0.1074 0.7927 0.077(18) Uiso 1 1 d R
C2K C 0.2306(5) 0.1398(3) 0.7006(2) 0.0466(12) Uani 1 1 d .
C2L C 0.2320(5) 0.1740(3) 0.7640(2) 0.0555(14) Uani 1 1 d .
H28A H 0.2735 0.2314 0.7750 0.058(15) Uiso 1 1 d R
H28B H 0.1400 0.1817 0.7743 0.070(16) Uiso 1 1 d R
C2M C 0.1275(4) 0.0718(3) 0.6106(2) 0.0434(12) Uani 1 1 d .
H1 H 0.0532 0.0534 0.5887 0.040(12) Uiso 1 1 d R
C11 C 0.0547(4) 0.1711(3) 0.3766(2) 0.0417(12) Uani 1 1 d .
C12 C 0.1529(5) 0.2329(3) 0.3882(3) 0.0625(15) Uani 1 1 d .
H12 H 0.1623 0.2665 0.4244 0.072(18) Uiso 1 1 d R
C13 C 0.2343(6) 0.2439(4) 0.3459(3) 0.0745(18) Uani 1 1 d .
H13 H 0.3087 0.2844 0.3584 0.081(19) Uiso 1 1 d R
C14 C 0.2165(6) 0.1948(4) 0.2938(3) 0.0709(18) Uani 1 1 d .
C15 C 0.1192(6) 0.1338(4) 0.2803(3) 0.0754(18) Uani 1 1 d .
H15 H 0.0990 0.1004 0.2435 0.09(2) Uiso 1 1 d R
C16 C 0.0385(5) 0.1210(4) 0.3233(2) 0.0600(15) Uani 1 1 d .
H16 H -0.0279 0.0793 0.3162 0.041(13) Uiso 1 1 d R
C21 C 0.0254(4) 0.2872(3) 0.53320(19) 0.0362(11) Uani 1 1 d .
C22 C 0.1008(4) 0.3422(3) 0.5741(2) 0.0430(12) Uani 1 1 d .
H22 H 0.1709 0.3229 0.5910 0.054(14) Uiso 1 1 d R
C23 C 0.0715(4) 0.4242(3) 0.5896(2) 0.0476(13) Uani 1 1 d .
H23 H 0.1126 0.4581 0.6198 0.056(15) Uiso 1 1 d R
C24 C -0.1108(5) 0.3953(3) 0.5249(2) 0.0460(13) Uani 1 1 d .
H25 H -0.172(4) 0.411(3) 0.5113(19) 0.046(15) Uiso 1 1 d .
C25 C -0.0338(4) 0.4500(3) 0.56449(19) 0.0404(11) Uani 1 1 d .
C26 C -0.0824(4) 0.3129(3) 0.5089(2) 0.0449(12) Uani 1 1 d .
H26 H -0.1331 0.2753 0.4817 0.042(12) Uiso 1 1 d R
C31 C 0.4681(4) -0.2817(3) 0.4632(2) 0.0411(11) Uani 1 1 d .
C32 C 0.3924(4) -0.3383(3) 0.4238(2) 0.0469(13) Uani 1 1 d .
H32 H 0.3216 -0.3201 0.4069 0.037(12) Uiso 1 1 d R
C33 C 0.4207(4) -0.4208(3) 0.4101(2) 0.0470(12) Uani 1 1 d .
H33 H 0.3705 -0.4594 0.3837 0.057(15) Uiso 1 1 d R
C34 C 0.5269(4) -0.4452(3) 0.4355(2) 0.0425(12) Uani 1 1 d .
C35 C 0.6051(5) -0.3888(3) 0.4740(2) 0.0478(14) Uani 1 1 d .
H35 H 0.668(4) -0.406(2) 0.4885(17) 0.032(13) Uiso 1 1 d .
C36 C 0.5768(4) -0.3063(3) 0.4880(2) 0.0486(13) Uani 1 1 d .
H36 H 0.6271 -0.2680 0.5138 0.067(16) Uiso 1 1 d R
C41 C 0.4029(4) -0.1724(3) 0.6217(2) 0.0418(12) Uani 1 1 d .
C42 C 0.3361(5) -0.2479(3) 0.6238(3) 0.0620(15) Uani 1 1 d .
H42 H 0.3497 -0.2937 0.5949 0.10(2) Uiso 1 1 d R
C43 C 0.2580(5) -0.2547(4) 0.6683(3) 0.0748(19) Uani 1 1 d .
H43 H 0.2102 -0.3049 0.6701 0.083(18) Uiso 1 1 d R
C44 C 0.2488(5) -0.1860(4) 0.7092(2) 0.0622(15) Uani 1 1 d .
C45 C 0.3111(6) -0.1107(4) 0.7069(3) 0.0711(18) Uani 1 1 d .
H45 H 0.299(6) -0.064(4) 0.739(3) 0.13(3) Uiso 1 1 d .
C46 C 0.3889(5) -0.1035(3) 0.6624(2) 0.0639(16) Uani 1 1 d .
H46 H 0.4313 -0.0518 0.6590 0.050(13) Uiso 1 1 d R
C51 C 0.1753(4) 0.5186(3) 0.82019(19) 0.0414(12) Uani 1 1 d .
C52 C 0.0888(5) 0.5733(4) 0.8077(2) 0.0571(14) Uani 1 1 d .
H52 H 0.0911 0.6243 0.8272 0.069(19) Uiso 1 1 d R
C53 C -0.0081(5) 0.5445(5) 0.7668(2) 0.0701(17) Uani 1 1 d .
H53 H -0.0670 0.5906 0.7602 0.082(19) Uiso 1 1 d R
C54 C -0.0156(5) 0.4636(5) 0.7408(2) 0.0670(18) Uani 1 1 d .
C55 C 0.0713(6) 0.4077(5) 0.7506(2) 0.0704(19) Uani 1 1 d .
H55 H 0.061(5) 0.348(3) 0.730(2) 0.077(18) Uiso 1 1 d .
C56 C 0.1686(5) 0.4362(4) 0.7916(2) 0.0578(14) Uani 1 1 d .
H56 H 0.2299 0.4015 0.8001 0.063(17) Uiso 1 1 d R
C61 C 0.3087(4) 0.7427(3) 0.9173(2) 0.0420(12) Uani 1 1 d .
C62 C 0.3083(6) 0.8170(3) 0.9537(3) 0.089(2) Uani 1 1 d .
H62A H 0.2626 0.8195 0.9866 0.106 Uiso 1 1 calc R
C63 C 0.3757(8) 0.8891(4) 0.9422(4) 0.103(3) Uani 1 1 d .
H63 H 0.375(6) 0.936(4) 0.968(3) 0.11(3) Uiso 1 1 d .
C64 C 0.4367(5) 0.8847(4) 0.8936(3) 0.0712(18) Uani 1 1 d .
C65 C 0.4374(6) 0.8114(4) 0.8570(3) 0.098(2) Uani 1 1 d .
H65 H 0.4925 0.8081 0.8290 0.10(2) Uiso 1 1 d R
C66 C 0.3763(6) 0.7389(4) 0.8702(3) 0.083(2) Uani 1 1 d .
H66A H 0.3817 0.6872 0.8465 0.099 Uiso 1 1 calc R
C71 C 0.2307(4) 0.2706(3) 1.0690(2) 0.0408(12) Uani 1 1 d .
C72 C 0.2824(6) 0.2001(3) 1.0420(2) 0.0645(16) Uani 1 1 d .
H72 H 0.3306 0.2086 1.0122 0.10(2) Uiso 1 1 d R
C73 C 0.2241(7) 0.1213(4) 1.0429(3) 0.084(2) Uani 1 1 d .
H73 H 0.2289 0.0766 1.0163 0.11(2) Uiso 1 1 d R
C74 C 0.1152(7) 0.1143(3) 1.0709(3) 0.0724(18) Uani 1 1 d .
C75 C 0.0630(6) 0.1839(4) 1.0985(3) 0.0703(17) Uani 1 1 d .
H75 H 0.0061 0.1705 1.1214 0.10(2) Uiso 1 1 d R
C76 C 0.1227(5) 0.2635(3) 1.0976(2) 0.0525(13) Uani 1 1 d .
H76 H 0.0909 0.3112 1.1167 0.061(16) Uiso 1 1 d R
C81 C 0.3361(4) 0.4923(3) 1.18036(19) 0.0417(12) Uani 1 1 d .
C82 C 0.3921(5) 0.4345(4) 1.2079(2) 0.0617(15) Uani 1 1 d .
H82 H 0.3761 0.3814 1.1987 0.09(2) Uiso 1 1 d R
C83 C 0.4897(5) 0.4628(4) 1.2490(2) 0.0705(17) Uani 1 1 d .
H83 H 0.5313 0.4256 1.2682 0.085(19) Uiso 1 1 d R
C84 C 0.5267(5) 0.5476(4) 1.2600(2) 0.0606(15) Uani 1 1 d .
C85 C 0.4709(5) 0.6057(4) 1.2333(2) 0.0726(17) Uani 1 1 d .
H85 H 0.4986 0.6626 1.2425 0.12(3) Uiso 1 1 d R
C86 C 0.3745(5) 0.5769(4) 1.1918(2) 0.0641(16) Uani 1 1 d .
H86 H 0.3362 0.6148 1.1721 0.12(3) Uiso 1 1 d R

loop_
_atom_site_aniso_label
_atom_site_aniso_U_11
_atom_site_aniso_U_22
_atom_site_aniso_U_33
_atom_site_aniso_U_23
_atom_site_aniso_U_13
_atom_site_aniso_U_12
Zn1 0.0231(4) 0.0293(4) 0.0338(4) 0.0009(3) -0.0019(3) -0.0031(3)
Zn2 0.0250(3) 0.0332(3) 0.0374(3) 0.0011(2) 0.0010(2) 0.0053(2)
Zn3 0.0236(4) 0.0236(4) 0.0339(4) 0.0024(3) -0.0030(3) -0.0005(3)
P1 0.0245(6) 0.0298(6) 0.0346(7) 0.0075(5) -0.0017(5) 0.0017(5)
P2 0.0259(6) 0.0312(6) 0.0321(7) 0.0071(5) -0.0002(5) -0.0005(5)
P3 0.0283(6) 0.0332(7) 0.0404(7) 0.0049(6) 0.0008(5) 0.0059(5)
P4 0.0259(6) 0.0306(6) 0.0401(7) 0.0046(5) -0.0021(5) 0.0034(5)
O1 0.0322(17) 0.0346(18) 0.066(2) 0.0152(16) 0.0056(16) 0.0063(14)
O2 0.0342(18) 0.0338(18) 0.064(2) 0.0144(16) 0.0118(16) 0.0035(14)
O3 0.0331(18) 0.061(2) 0.0327(18) 0.0019(16) 0.0001(14) -0.0013(15)
O4 0.0291(17) 0.060(2) 0.0348(18) 0.0101(16) -0.0006(14) -0.0025(15)
O5 0.0278(16) 0.0355(17) 0.0411(18) 0.0079(14) 0.0016(13) -0.0006(13)
O6 0.0282(16) 0.0328(16) 0.0387(17) 0.0087(14) -0.0034(13) 0.0018(13)
O7 0.0291(16) 0.0400(18) 0.0432(18) 0.0124(15) -0.0069(14) -0.0015(13)
O8 0.0261(16) 0.0384(17) 0.0381(17) 0.0064(14) 0.0027(13) -0.0035(13)
O9 0.0344(18) 0.050(2) 0.0446(19) 0.0129(16) -0.0009(15) 0.0119(15)
O10 0.0289(17) 0.0376(18) 0.053(2) 0.0059(15) 0.0075(14) 0.0028(14)
O11 0.0261(16) 0.0361(17) 0.053(2) 0.0039(15) 0.0030(14) 0.0019(13)
O12 0.0275(16) 0.0377(18) 0.0464(19) 0.0042(15) 0.0015(14) 0.0066(13)
O13 0.0375(19) 0.0309(18) 0.074(2) -0.0034(17) -0.0188(17) 0.0072(15)
O14 0.0327(17) 0.0338(18) 0.055(2) 0.0029(16) -0.0102(15) 0.0036(14)
O15 0.0315(17) 0.0363(18) 0.055(2) 0.0062(15) 0.0048(15) 0.0116(14)
O16 0.051(2) 0.077(3) 0.062(2) 0.033(2) 0.0218(18) 0.0327(19)
O11A 0.147(6) 0.129(5) 0.164(6) 0.063(4) 0.090(5) 0.011(4)
O12A 0.127(5) 0.487(15) 0.060(4) 0.074(6) 0.028(4) 0.001(7)
O21 0.082(3) 0.052(2) 0.093(3) -0.005(2) -0.022(2) 0.027(2)
O22 0.092(3) 0.046(2) 0.095(3) -0.021(2) -0.027(3) 0.007(2)
O31 0.084(3) 0.050(2) 0.090(3) -0.008(2) -0.034(2) 0.028(2)
O32 0.084(3) 0.043(2) 0.086(3) -0.010(2) -0.024(2) 0.002(2)
O41 0.166(6) 0.171(6) 0.238(8) 0.150(6) 0.125(6) 0.056(5)
O42 0.136(5) 0.232(8) 0.072(4) 0.021(4) 0.045(4) 0.044(5)
O51 0.159(6) 0.164(6) 0.100(4) 0.014(4) -0.047(4) -0.108(5)
O52 0.071(4) 0.259(8) 0.077(4) 0.040(4) -0.035(3) -0.029(4)
O61 0.171(6) 0.062(4) 0.211(7) 0.025(4) -0.004(5) -0.054(4)
O62 0.161(6) 0.133(5) 0.188(7) 0.087(5) 0.010(5) -0.060(4)
O71 0.216(8) 0.086(4) 0.245(9) 0.036(5) 0.090(6) -0.062(4)
O72 0.246(7) 0.032(3) 0.167(6) 0.011(3) 0.018(5) -0.007(4)
O81 0.090(4) 0.150(5) 0.099(4) -0.018(4) -0.032(3) -0.037(4)
O82 0.060(3) 0.202(6) 0.077(3) 0.048(4) -0.027(2) -0.015(3)
N1 0.095(5) 0.187(8) 0.096(5) 0.076(6) 0.043(5) 0.021(5)
N2 0.067(3) 0.044(3) 0.053(3) 0.000(2) -0.002(2) 0.009(2)
N3 0.064(3) 0.044(3) 0.051(3) 0.002(2) -0.006(2) 0.010(2)
N4 0.091(5) 0.138(7) 0.089(5) 0.056(5) 0.033(4) 0.041(5)
N5 0.067(4) 0.183(8) 0.048(4) 0.031(4) -0.017(3) -0.052(5)
N6 0.094(5) 0.080(5) 0.157(7) 0.055(5) 0.013(5) -0.019(4)
N7 0.186(8) 0.044(4) 0.115(6) 0.024(4) 0.006(5) -0.026(5)
N8 0.055(4) 0.146(6) 0.048(3) 0.011(4) -0.008(3) -0.016(4)
N11 0.0255(19) 0.028(2) 0.039(2) 0.0041(17) -0.0004(16) 0.0001(15)
N12 0.033(2) 0.033(2) 0.043(2) 0.0005(19) -0.0009(18) 0.0038(17)
N13 0.031(2) 0.036(2) 0.035(2) -0.0004(17) 0.0003(17) 0.0058(17)
N14 0.028(2) 0.033(2) 0.036(2) 0.0016(17) -0.0016(16) -0.0014(16)
C1A 0.032(3) 0.042(3) 0.048(3) -0.002(2) -0.005(2) -0.002(2)
C1B 0.034(3) 0.033(3) 0.044(3) 0.009(2) -0.006(2) 0.001(2)
C1C 0.048(3) 0.032(3) 0.050(3) -0.001(2) -0.009(2) -0.003(2)
C1D 0.044(3) 0.025(3) 0.061(3) 0.006(2) 0.004(2) -0.004(2)
C1E 0.060(3) 0.034(3) 0.055(4) -0.012(3) -0.002(3) 0.006(2)
C1G 0.048(3) 0.040(3) 0.074(4) -0.002(3) -0.004(3) 0.003(3)
C1I 0.043(3) 0.037(3) 0.053(3) 0.009(3) 0.002(2) 0.004(2)
C1J 0.050(3) 0.043(3) 0.038(3) -0.002(2) -0.010(2) 0.003(2)
C1K 0.031(3) 0.050(3) 0.049(3) -0.001(3) -0.007(2) -0.001(2)
C1L 0.056(4) 0.075(4) 0.043(3) -0.014(3) -0.005(3) -0.002(3)
C1M 0.082(4) 0.060(4) 0.052(4) 0.001(3) 0.002(3) -0.022(3)
C1N 0.052(3) 0.047(3) 0.039(3) 0.005(3) -0.005(2) -0.008(2)
C1O 0.036(3) 0.039(3) 0.037(3) 0.009(2) -0.001(2) -0.002(2)
C2A 0.029(3) 0.040(3) 0.040(3) -0.001(2) -0.009(2) -0.007(2)
C2B 0.032(3) 0.059(3) 0.043(3) 0.004(3) 0.004(2) 0.002(2)
C2C 0.042(3) 0.038(3) 0.048(3) -0.008(2) 0.004(2) 0.012(2)
C2D 0.072(4) 0.040(3) 0.049(3) -0.005(3) -0.001(3) -0.004(3)
C2E 0.028(3) 0.046(3) 0.046(3) -0.004(2) 0.000(2) 0.006(2)
C2F 0.039(3) 0.066(4) 0.044(3) -0.013(3) -0.006(2) -0.002(3)
C2G 0.032(3) 0.035(3) 0.039(3) 0.003(2) -0.002(2) 0.004(2)
C2H 0.041(3) 0.063(4) 0.048(3) -0.008(3) 0.011(3) 0.007(3)
C2I 0.050(3) 0.034(3) 0.029(3) -0.001(2) -0.001(2) -0.003(2)
C2J 0.074(4) 0.041(3) 0.056(4) -0.013(3) 0.002(3) -0.001(3)
C2K 0.050(3) 0.043(3) 0.041(3) -0.010(2) -0.002(2) 0.003(2)
C2L 0.061(4) 0.054(4) 0.043(3) -0.017(3) 0.002(3) 0.001(3)
C2M 0.033(3) 0.050(3) 0.043(3) -0.006(2) -0.002(2) 0.000(2)
C11 0.042(3) 0.045(3) 0.043(3) 0.015(2) 0.006(2) 0.014(2)
C12 0.073(4) 0.055(4) 0.059(4) 0.007(3) 0.017(3) -0.001(3)
C13 0.080(5) 0.056(4) 0.092(5) 0.020(4) 0.028(4) 0.002(4)
C14 0.074(4) 0.088(5) 0.065(4) 0.042(4) 0.030(4) 0.025(4)
C15 0.072(4) 0.113(6) 0.043(4) 0.011(4) 0.004(3) 0.021(4)
C16 0.054(4) 0.076(4) 0.048(3) 0.005(3) -0.002(3) 0.003(3)
C21 0.035(3) 0.034(3) 0.039(3) 0.005(2) 0.001(2) 0.002(2)
C22 0.036(3) 0.044(3) 0.046(3) -0.001(2) -0.010(2) 0.005(2)
C23 0.048(3) 0.048(3) 0.041(3) -0.005(3) -0.011(3) 0.002(3)
C24 0.037(3) 0.044(3) 0.055(3) 0.004(3) -0.011(3) 0.009(3)
C25 0.044(3) 0.037(3) 0.041(3) 0.005(2) 0.002(2) 0.005(2)
C26 0.042(3) 0.037(3) 0.050(3) -0.006(2) -0.015(2) 0.002(2)
C31 0.036(3) 0.033(3) 0.051(3) 0.001(2) -0.006(2) 0.001(2)
C32 0.037(3) 0.042(3) 0.059(3) 0.004(3) -0.016(2) 0.006(2)
C33 0.044(3) 0.039(3) 0.053(3) -0.002(3) -0.012(3) -0.002(2)
C34 0.046(3) 0.034(3) 0.046(3) 0.003(2) -0.001(2) 0.006(2)
C35 0.039(3) 0.046(3) 0.057(3) 0.004(3) -0.009(3) 0.012(3)
C36 0.037(3) 0.038(3) 0.066(4) -0.004(3) -0.012(3) 0.005(2)
C41 0.040(3) 0.039(3) 0.051(3) 0.013(2) 0.012(2) 0.011(2)
C42 0.067(4) 0.044(3) 0.074(4) 0.000(3) 0.014(3) 0.010(3)
C43 0.067(4) 0.052(4) 0.114(6) 0.038(4) 0.022(4) 0.000(3)
C44 0.064(4) 0.075(4) 0.057(4) 0.030(3) 0.020(3) 0.016(3)
C45 0.074(4) 0.070(4) 0.063(4) -0.011(4) 0.018(3) 0.001(4)
C46 0.068(4) 0.037(3) 0.083(4) 0.001(3) 0.018(3) -0.010(3)
C51 0.034(3) 0.060(3) 0.029(3) 0.009(2) -0.001(2) -0.006(2)
C52 0.051(4) 0.069(4) 0.051(3) 0.013(3) -0.005(3) 0.003(3)
C53 0.050(4) 0.102(5) 0.061(4) 0.027(4) -0.010(3) -0.002(4)
C54 0.052(4) 0.106(5) 0.039(3) 0.021(4) -0.013(3) -0.030(4)
C55 0.084(5) 0.075(5) 0.041(4) -0.004(3) 0.002(3) -0.035(4)
C56 0.063(4) 0.064(4) 0.045(3) 0.005(3) 0.003(3) -0.001(3)
C61 0.034(3) 0.035(3) 0.059(3) 0.016(3) 0.008(2) 0.002(2)
C62 0.119(6) 0.042(4) 0.101(5) -0.004(3) 0.058(4) -0.015(4)
C63 0.135(7) 0.041(4) 0.130(7) -0.002(5) 0.043(6) -0.008(4)
C64 0.059(4) 0.041(4) 0.118(6) 0.030(4) 0.008(4) -0.005(3)
C65 0.090(5) 0.074(5) 0.132(6) 0.024(5) 0.065(5) -0.017(4)
C66 0.096(5) 0.047(4) 0.106(5) 0.003(3) 0.055(4) -0.008(3)
C71 0.047(3) 0.035(3) 0.043(3) 0.016(2) -0.001(2) 0.005(2)
C72 0.097(5) 0.041(3) 0.061(4) 0.012(3) 0.024(4) 0.020(3)
C73 0.146(7) 0.034(4) 0.074(5) 0.005(3) 0.019(4) 0.017(4)
C74 0.114(5) 0.031(3) 0.072(4) 0.012(3) 0.007(4) -0.007(3)
C75 0.079(4) 0.056(4) 0.080(4) 0.030(4) 0.017(4) -0.013(3)
C76 0.061(4) 0.039(3) 0.061(4) 0.013(3) 0.015(3) 0.008(3)
C81 0.034(3) 0.055(3) 0.035(3) 0.009(2) -0.001(2) 0.001(2)
C82 0.071(4) 0.063(4) 0.051(4) 0.015(3) -0.011(3) 0.001(3)
C83 0.062(4) 0.100(5) 0.055(4) 0.035(4) -0.018(3) 0.009(4)
C84 0.045(3) 0.094(5) 0.037(3) 0.002(3) -0.009(3) -0.011(3)
C85 0.067(4) 0.071(5) 0.073(4) 0.005(4) -0.020(3) -0.012(3)
C86 0.060(4) 0.061(4) 0.066(4) 0.007(3) -0.019(3) -0.006(3)

loop_
_atom_type_symbol
_atom_type_description
_atom_type_scat_dispersion_real
_atom_type_scat_dispersion_imag
_atom_type_scat_source
C C 0.0033 0.0016 'International Tables Vol C Tables 4.2.6.8 and 6.1.1.4'
H H 0.0000 0.0000 'International Tables Vol C Tables 4.2.6.8 and 6.1.1.4'
N N 0.0061 0.0033 'International Tables Vol C Tables 4.2.6.8 and 6.1.1.4'
O O 0.0106 0.0060 'International Tables Vol C Tables 4.2.6.8 and 6.1.1.4'
P P 0.1023 0.0942 'International Tables Vol C Tables 4.2.6.8 and 6.1.1.4'
Zn Zn 0.2839 1.4301 'International Tables Vol C Tables 4.2.6.8 and 6.1.1.4'

loop_
_geom_angle_atom_site_label_1
_geom_angle_atom_site_label_2
_geom_angle_atom_site_label_3
_geom_angle
_geom_angle_site_symmetry_1
_geom_angle_site_symmetry_3
O8 Zn1 O8 180.000(1) . 2_667
O8 Zn1 O7 93.48(10) . 2_667
O8 Zn1 O7 86.52(10) 2_667 2_667
O8 Zn1 O7 86.52(10) . .
O8 Zn1 O7 93.48(10) 2_667 .
O7 Zn1 O7 180.00(12) 2_667 .
O8 Zn1 N14 87.29(12) . 2_667
O8 Zn1 N14 92.71(12) 2_667 2_667
O7 Zn1 N14 93.83(12) 2_667 2_667
O7 Zn1 N14 86.17(12) . 2_667
O8 Zn1 N14 92.71(12) . .
O8 Zn1 N14 87.29(12) 2_667 .
O7 Zn1 N14 86.17(12) 2_667 .
O7 Zn1 N14 93.83(12) . .
N14 Zn1 N14 180.00(11) 2_667 .
O12 Zn2 O10 89.66(11) . 2_556
O12 Zn2 O15 177.34(11) . .
O10 Zn2 O15 88.97(11) 2_556 .
O12 Zn2 O11 92.64(11) . .
O10 Zn2 O11 175.84(11) 2_556 .
O15 Zn2 O11 88.87(11) . .
O12 Zn2 N13 90.78(12) . .
O10 Zn2 N13 96.19(12) 2_556 .
O15 Zn2 N13 87.10(12) . .
O11 Zn2 N13 87.26(12) . .
O12 Zn2 N12 86.64(12) . .
O10 Zn2 N12 87.97(12) 2_556 .
O15 Zn2 N12 95.60(12) . .
O11 Zn2 N12 88.70(12) . .
N13 Zn2 N12 175.09(13) . .
O6 Zn3 O6 180.0 2_556 1_544
O6 Zn3 N11 92.36(11) 2_556 2_545
O6 Zn3 N11 87.64(11) 1_544 2_545
O6 Zn3 N11 87.64(11) 2_556 .
O6 Zn3 N11 92.36(11) 1_544 .
N11 Zn3 N11 180.0(2) 2_545 .
O6 Zn3 O5 87.73(10) 2_556 1_544
O6 Zn3 O5 92.27(10) 1_544 1_544
N11 Zn3 O5 89.81(11) 2_545 1_544
N11 Zn3 O5 90.19(11) . 1_544
O6 Zn3 O5 92.27(10) 2_556 2_556
O6 Zn3 O5 87.73(10) 1_544 2_556
N11 Zn3 O5 90.19(11) 2_545 2_556
N11 Zn3 O5 89.81(11) . 2_556
O5 Zn3 O5 180.00(16) 1_544 2_556
O8 P1 O6 122.41(16) . .
O8 P1 O4 109.37(16) . .
O6 P1 O4 104.49(16) . .
O8 P1 O1 105.45(16) . .
O6 P1 O1 110.07(16) . .
O4 P1 O1 103.59(16) . .
O7 P2 O5 123.37(17) . .
O7 P2 O2 109.83(17) . .
O5 P2 O2 104.57(16) . .
O7 P2 O3 103.64(16) . .
O5 P2 O3 109.06(16) . .
O2 P2 O3 105.14(17) . .
O11 P3 O15 122.14(17) 2_656 .
O11 P3 O13 110.00(17) 2_656 .
O15 P3 O13 105.09(16) . .
O11 P3 O16 103.65(17) 2_656 .
O15 P3 O16 111.22(17) . .
O13 P3 O16 103.30(19) . .
O12 P4 O10 121.96(17) . .
O12 P4 O14 104.79(16) . .
O10 P4 O14 109.93(17) . .
O12 P4 O9 109.17(17) . .
O10 P4 O9 104.92(16) . .
O14 P4 O9 104.96(16) . .
C71 O1 P1 128.1(3) . .
C61 O2 P2 127.6(3) . .
C51 O3 P2 122.7(3) . .
C81 O4 P1 121.5(3) . .
P2 O5 Zn3 160.32(18) . 1_566
P1 O6 Zn3 142.78(17) . 1_566
P2 O7 Zn1 144.15(17) . .
P1 O8 Zn1 144.43(18) . .
C11 O9 P4 123.0(3) . .
P4 O10 Zn2 141.63(18) . 2_556
P3 O11 Zn2 143.49(17) 2_656 .
P4 O12 Zn2 153.28(18) . .
C31 O13 P3 127.9(3) . .
C21 O14 P4 128.5(3) . .
P3 O15 Zn2 155.47(19) . .
C41 O16 P3 128.3(3) . .
O12A N1 O11A 123.0(7) . .
O12A N1 C14 120.1(9) . .
O11A N1 C14 116.9(8) . .
O21 N2 O22 123.0(5) . .
O21 N2 C25 118.5(4) . .
O22 N2 C25 118.5(4) . .
O31 N3 O32 123.4(4) . .
O31 N3 C34 118.6(4) . .
O32 N3 C34 118.1(4) . .
O41 N4 O42 125.5(7) . .
O41 N4 C44 118.6(8) . .
O42 N4 C44 115.9(7) . .
O51 N5 O52 125.6(7) . .
O51 N5 C54 119.3(8) . .
O52 N5 C54 115.2(8) . .
O61 N6 O62 124.0(7) . .
O61 N6 C64 119.6(8) . .
O62 N6 C64 116.3(8) . .
O71 N7 O72 123.2(7) . .
O71 N7 C74 119.4(8) . .
O72 N7 C74 117.4(8) . .
O82 N8 O81 125.0(6) . .
O82 N8 C84 116.9(7) . .
O81 N8 C84 118.0(7) . .
C1O N11 C1B 116.0(4) . .
C1O N11 Zn3 120.8(3) . .
C1B N11 Zn3 123.1(3) . .
C1I N12 C1C 115.3(4) . .
C1I N12 Zn2 124.3(3) . .
C1C N12 Zn2 120.3(3) . .
C2M N13 C2B 115.9(4) . .
C2M N13 Zn2 124.8(3) . .
C2B N13 Zn2 119.3(3) . .
C2G N14 C2E 116.3(4) . .
C2G N14 Zn1 120.5(3) . .
C2E N14 Zn1 122.8(3) . .
C1J C1A C1D 116.2(4) . .
C1J C1A C1G 123.2(5) . .
C1D C1A C1G 120.6(4) . .
N11 C1B C1J 123.7(4) . .
N12 C1C C1N 123.7(4) . .
C1O C1D C1A 120.0(4) . .
C1K C1E C1I 120.4(5) . .
C1M C1G C1A 113.0(4) . .
N12 C1I C1E 123.9(5) . .
C1A C1J C1B 120.5(5) . .
C1N C1K C1E 116.0(5) . .
C1N C1K C1L 121.0(5) . .
C1E C1K C1L 123.0(5) . .
C1M C1L C1K 115.4(5) . .
C1G C1M C1L 115.5(5) . .
C1K C1N C1C 120.7(5) . .
N11 C1O C1D 123.5(4) . .
C2G C2A C2I 120.1(4) . .
N13 C2B C2F 123.7(4) . .
C2E C2C C2I 120.1(4) . .
C2J C2D C2I 115.0(4) . .
N14 C2E C2C 123.2(4) . .
C2B C2F C2K 120.6(4) . .
N14 C2G C2A 123.7(4) . .
C2M C2H C2K 120.9(5) . .
C2C C2I C2A 116.5(4) . .
C2C C2I C2D 123.6(4) . .
C2A C2I C2D 119.9(4) . .
C2D C2J C2L 116.4(4) . .
C2H C2K C2F 115.3(4) . .
C2H C2K C2L 123.4(5) . .
C2F C2K C2L 121.2(4) . .
C2K C2L C2J 112.0(4) . .
N13 C2M C2H 123.5(4) . .
C16 C11 C12 120.3(5) . .
C16 C11 O9 117.7(4) . .
C12 C11 O9 121.9(5) . .
C13 C12 C11 119.3(6) . .
C14 C13 C12 119.7(6) . .
C13 C14 C15 122.9(6) . .
C13 C14 N1 120.4(7) . .
C15 C14 N1 116.7(7) . .
C14 C15 C16 117.7(6) . .
C11 C16 C15 120.1(6) . .
C22 C21 C26 120.7(4) . .
C22 C21 O14 115.1(4) . .
C26 C21 O14 124.1(4) . .
C23 C22 C21 120.0(4) . .
C25 C23 C22 119.1(5) . .
C25 C24 C26 120.2(5) . .
C24 C25 C23 121.3(5) . .
C24 C25 N2 119.7(4) . .
C23 C25 N2 119.0(4) . .
C24 C26 C21 118.6(4) . .
C32 C31 O13 115.7(4) . .
C32 C31 C36 120.6(4) . .
O13 C31 C36 123.7(4) . .
C33 C32 C31 120.4(4) . .
C32 C33 C34 118.8(4) . .
C33 C34 C35 121.5(5) . .
C33 C34 N3 119.2(4) . .
C35 C34 N3 119.4(4) . .
C36 C35 C34 119.8(5) . .
C35 C36 C31 118.9(5) . .
C46 C41 C42 120.1(5) . .
C46 C41 O16 118.9(4) . .
C42 C41 O16 120.7(5) . .
C41 C42 C43 119.5(5) . .
C44 C43 C42 119.2(5) . .
C45 C44 C43 122.0(5) . .
C45 C44 N4 119.6(6) . .
C43 C44 N4 118.4(6) . .
C44 C45 C46 119.0(6) . .
C41 C46 C45 120.1(5) . .
C52 C51 C56 121.1(5) . .
C52 C51 O3 122.2(5) . .
C56 C51 O3 116.6(4) . .
C51 C52 C53 119.4(6) . .
C54 C53 C52 118.8(6) . .
C53 C54 C55 123.6(5) . .
C53 C54 N5 120.0(7) . .
C55 C54 N5 116.4(7) . .
C54 C55 C56 117.9(6) . .
C51 C56 C55 119.2(6) . .
C66 C61 C62 119.7(5) . .
C66 C61 O2 124.0(5) . .
C62 C61 O2 116.2(4) . .
C61 C62 C63 120.3(6) . .
C64 C63 C62 118.8(7) . .
C63 C64 C65 121.4(6) . .
C63 C64 N6 118.6(7) . .
C65 C64 N6 120.0(7) . .
C64 C65 C66 119.6(6) . .
C61 C66 C65 119.9(6) . .
C76 C71 C72 121.3(5) . .
C76 C71 O1 123.6(4) . .
C72 C71 O1 115.0(4) . .
C73 C72 C71 119.4(6) . .
C72 C73 C74 119.2(6) . .
C73 C74 C75 122.0(5) . .
C73 C74 N7 119.1(7) . .
C75 C74 N7 118.8(7) . .
C74 C75 C76 118.5(6) . .
C71 C76 C75 119.5(5) . .
C82 C81 C86 121.7(5) . .
C82 C81 O4 119.0(5) . .
C86 C81 O4 119.2(4) . .
C81 C82 C83 119.0(6) . .
C84 C83 C82 118.5(6) . .
C85 C84 C83 123.0(5) . .
C85 C84 N8 118.4(6) . .
C83 C84 N8 118.6(6) . .
C84 C85 C86 118.1(6) . .
C81 C86 C85 119.6(6) . .

loop_
_geom_bond_atom_site_label_1
_geom_bond_atom_site_label_2
_geom_bond_distance
_geom_bond_site_symmetry_2
Zn1 O8 2.105(3) .
Zn1 O8 2.105(3) 2_667
Zn1 O7 2.135(3) 2_667
Zn1 O7 2.135(3) .
Zn1 N14 2.156(3) 2_667
Zn1 N14 2.156(3) .
Zn2 O12 2.108(3) .
Zn2 O10 2.108(3) 2_556
Zn2 O15 2.109(3) .
Zn2 O11 2.137(3) .
Zn2 N13 2.159(3) .
Zn2 N12 2.175(4) .
Zn3 O6 2.102(3) 2_556
Zn3 O6 2.102(3) 1_544
Zn3 N11 2.142(3) 2_545
Zn3 N11 2.142(3) .
Zn3 O5 2.171(3) 1_544
Zn3 O5 2.171(3) 2_556
P1 O8 1.473(3) .
P1 O6 1.477(3) .
P1 O4 1.604(3) .
P1 O1 1.611(3) .
P2 O7 1.468(3) .
P2 O5 1.472(3) .
P2 O2 1.610(3) .
P2 O3 1.617(3) .
P3 O11 1.468(3) 2_656
P3 O15 1.472(3) .
P3 O13 1.597(3) .
P3 O16 1.604(3) .
P4 O12 1.473(3) .
P4 O10 1.474(3) .
P4 O14 1.602(3) .
P4 O9 1.607(3) .
O1 C71 1.376(5) .
O2 C61 1.387(5) .
O3 C51 1.386(5) .
O4 C81 1.395(5) .
O5 Zn3 2.171(3) 1_566
O6 Zn3 2.102(3) 1_566
O9 C11 1.381(5) .
O10 Zn2 2.108(3) 2_556
O11 P3 1.468(3) 2_656
O13 C31 1.383(5) .
O14 C21 1.385(5) .
O16 C41 1.373(5) .
O11A N1 1.245(9) .
O12A N1 1.173(9) .
O21 N2 1.218(5) .
O22 N2 1.221(5) .
O31 N3 1.218(5) .
O32 N3 1.228(5) .
O41 N4 1.193(8) .
O42 N4 1.216(8) .
O51 N5 1.212(9) .
O52 N5 1.230(9) .
O61 N6 1.195(8) .
O62 N6 1.233(8) .
O71 N7 1.168(8) .
O72 N7 1.211(8) .
O81 N8 1.219(7) .
O82 N8 1.215(7) .
N1 C14 1.471(7) .
N2 C25 1.469(6) .
N3 C34 1.458(6) .
N4 C44 1.485(7) .
N5 C54 1.483(7) .
N6 C64 1.469(7) .
N7 C74 1.475(7) .
N8 C84 1.482(7) .
N11 C1O 1.331(5) .
N11 C1B 1.336(5) .
N12 C1I 1.335(5) .
N12 C1C 1.339(5) .
N13 C2M 1.334(5) .
N13 C2B 1.340(5) .
N14 C2G 1.332(5) .
N14 C2E 1.343(5) .
C1A C1J 1.365(6) .
C1A C1D 1.393(6) .
C1A C1G 1.535(6) .
C1B C1J 1.377(6) .
C1C C1N 1.377(6) .
C1D C1O 1.379(6) .
C1E C1K 1.376(6) .
C1E C1I 1.382(6) .
C1G C1M 1.495(6) .
C1K C1N 1.372(6) .
C1K C1L 1.515(6) .
C1L C1M 1.510(7) .
C2A C2G 1.376(5) .
C2A C2I 1.383(6) .
C2B C2F 1.369(6) .
C2C C2E 1.379(6) .
C2C C2I 1.383(6) .
C2D C2J 1.503(6) .
C2D C2I 1.512(6) .
C2F C2K 1.387(6) .
C2H C2M 1.370(6) .
C2H C2K 1.386(6) .
C2J C2L 1.526(7) .
C2K C2L 1.501(6) .
C11 C16 1.372(6) .
C11 C12 1.375(7) .
C12 C13 1.373(7) .
C13 C14 1.343(8) .
C14 C15 1.363(8) .
C15 C16 1.387(7) .
C21 C22 1.381(6) .
C21 C26 1.385(6) .
C22 C23 1.372(6) .
C23 C25 1.371(6) .
C24 C25 1.370(6) .
C24 C26 1.377(6) .
C31 C32 1.376(6) .
C31 C36 1.391(6) .
C32 C33 1.372(6) .
C33 C34 1.373(6) .
C34 C35 1.378(6) .
C35 C36 1.372(6) .
C41 C46 1.365(6) .
C41 C42 1.365(6) .
C42 C43 1.379(7) .
C43 C44 1.356(7) .
C44 C45 1.343(8) .
C45 C46 1.378(7) .
C51 C52 1.376(6) .
C51 C56 1.380(6) .
C52 C53 1.383(7) .
C53 C54 1.338(8) .
C54 C55 1.377(8) .
C55 C56 1.386(7) .
C61 C66 1.345(7) .
C61 C62 1.353(7) .
C62 C63 1.384(8) .
C63 C64 1.333(9) .
C64 C65 1.344(8) .
C65 C66 1.372(7) .
C71 C76 1.369(6) .
C71 C72 1.376(6) .
C72 C73 1.367(7) .
C73 C74 1.371(8) .
C74 C75 1.372(7) .
C75 C76 1.384(7) .
C81 C82 1.367(6) .
C81 C86 1.367(7) .
C82 C83 1.388(7) .
C83 C84 1.366(8) .
C84 C85 1.361(7) .
C85 C86 1.387(7) .
